data_7211059
loop_
_publ_author_name
'Zhou, Lian'
'Zhang, Jun'
'Li, Yi-Zhi'
'Du, Hong-Bin'

_publ_section_title
;
 Synthesis and properties of four coordination polymers built from a
 semi-rigid tripod carboxylic acid
;
_journal_issue 44
_journal_name_full CrystEngComm
_journal_page_first 8989
_journal_paper_doi 10.1039/c3ce41186a
_journal_volume 15
_journal_year 2013
_chemical_formula_sum 'C75 H83 Cd3 N3 O25'
_chemical_formula_weight 1763.7
_chemical_name_systematic
; 
 ? 
;
_space_group_IT_number 2
_symmetry_cell_setting triclinic
_symmetry_space_group_name_Hall '-P 1'
_symmetry_space_group_name_H-M 'P -1'
_atom_sites_solution_hydrogens geom
_atom_sites_solution_primary direct
_atom_sites_solution_secondary difmap
_audit_creation_method SHELXL-97
_cell_angle_alpha 65.774(2)
_cell_angle_beta 87.413(3)
_cell_angle_gamma 67.535(2)
_cell_formula_units_Z 2
_cell_length_a 14.7676(18)
_cell_length_b 19.2240(14)
_cell_length_c 19.7451(16)
_cell_measurement_reflns_used 3580
_cell_measurement_temperature 291(2)
_cell_measurement_theta_max 0.852
_cell_measurement_theta_min 0.816
_cell_volume 4682.3(8)
_computing_cell_refinement 'Bruker XSCANS'
_computing_data_collection 'Bruker XSCANS'
_computing_data_reduction 'Bruker SHELXTL'
_computing_molecular_graphics 'Bruker SHELXTL'
_computing_publication_material 'Bruker SHELXTL'
_computing_structure_refinement 'SHELXL-97 (Sheldrick, 1997)'
_computing_structure_solution 'SHELXS-97 (Sheldrick, 1990)'
_diffrn_ambient_temperature 291(2)
_diffrn_measured_fraction_theta_full 0.996
_diffrn_measured_fraction_theta_max 0.996
_diffrn_radiation_monochromator graphite
_diffrn_radiation_source 'fine-focus sealed tube'
_diffrn_radiation_type MoK\a
_diffrn_radiation_wavelength 0.71073
_diffrn_reflns_av_R_equivalents 0.0148
_diffrn_reflns_av_sigmaI/netI 0.0753
_diffrn_reflns_limit_h_max 14
_diffrn_reflns_limit_h_min -18
_diffrn_reflns_limit_k_max 23
_diffrn_reflns_limit_k_min -23
_diffrn_reflns_limit_l_max 16
_diffrn_reflns_limit_l_min -24
_diffrn_reflns_number 28581
_diffrn_reflns_theta_full 26.00
_diffrn_reflns_theta_max 26.00
_diffrn_reflns_theta_min 1.14
_exptl_absorpt_coefficient_mu 0.740
_exptl_absorpt_correction_T_max 0.8562
_exptl_absorpt_correction_T_min 0.8220
_exptl_absorpt_correction_type multi-scan
_exptl_absorpt_process_details SADABS;Bruker,2000
_exptl_crystal_density_diffrn 1.251
_exptl_crystal_density_method 'not measured'
_exptl_crystal_description rod
_exptl_crystal_F_000 1796
_exptl_crystal_size_max 0.28
_exptl_crystal_size_mid 0.24
_exptl_crystal_size_min 0.22
_platon_squeeze_details
;
 Because of the highly disordered solvent molecules, the PLATON/SQUEEZE
 route was employed to calculate the diffraction contribution from the
 solvent molecules, and thereby to produce a set of solvent-free
 diffraction intensities used for refinement. The unit cell was found
 to contain a void of 1892 A^3 (40.1% of the unit cell volume), holding
 120 electrons. These might correspond with the removal of ~3 DMF
 molecules from the unit cell, i.e. 1.5 DMF per asymmetric unit. Based
 on the elemental analysis and TG analysis, additional 1.5 DMF might be
 adsorbed in the sample and were thus included in the final molecular
 formula. Those solvents are included in the reported chemical formula
 and derived values (reported crystal-data formula, formula weight,
 Dx, Mu and F(000))..
;
_refine_diff_density_max 1.470
_refine_diff_density_min -1.045
_refine_diff_density_rms 0.104
_refine_ls_extinction_method none
_refine_ls_goodness_of_fit_ref 1.060
_refine_ls_hydrogen_treatment constr
_refine_ls_matrix_type full
_refine_ls_number_parameters 825
_refine_ls_number_reflns 18313
_refine_ls_number_restraints 0
_refine_ls_restrained_S_all 1.060
_refine_ls_R_factor_all 0.0624
_refine_ls_R_factor_gt 0.0528
_refine_ls_shift/su_max 0.000
_refine_ls_shift/su_mean 0.000
_refine_ls_structure_factor_coef Fsqd
_refine_ls_weighting_details 'calc w=1/[\s^2^(Fo^2^)+(0.0700P)^2^+1.9900P] where P=(Fo^2^+2Fc^2^)/3'
_refine_ls_weighting_scheme calc
_refine_ls_wR_factor_gt 0.1665
_refine_ls_wR_factor_ref 0.1671
_reflns_number_gt 9634
_reflns_number_total 18313
_reflns_threshold_expression >2sigma(I)
_cod_data_source_file c3ce41186a.txt
_cod_data_source_block 1
_cod_original_sg_symbol_H-M P-1
_cod_database_code 7211059

loop_
_symmetry_equiv_pos_as_xyz
'x, y, z'
'-x, -y, -z'

loop_
_atom_site_label
_atom_site_type_symbol
_atom_site_fract_x
_atom_site_fract_y
_atom_site_fract_z
_atom_site_U_iso_or_equiv
_atom_site_adp_type
_atom_site_occupancy
_atom_site_symmetry_multiplicity
_atom_site_calc_flag
_atom_site_refinement_flags
C1 C 0.6800(4) -0.3308(3) 0.3150(3) 0.0514(14) Uani 1 1 d .
C2 C 0.6544(4) -0.2399(3) 0.2651(3) 0.0454(13) Uani 1 1 d .
C3 C 0.7117(4) -0.2136(3) 0.2074(3) 0.0564(15) Uani 1 1 d .
H3 H 0.7673 -0.2525 0.1999 0.068 Uiso 1 1 calc R
C4 C 0.6834(4) -0.1306(3) 0.1634(3) 0.0599(18) Uani 1 1 d .
H4 H 0.7243 -0.1124 0.1296 0.072 Uiso 1 1 calc R
C5 C 0.5961(4) -0.0741(3) 0.1683(3) 0.0468(13) Uani 1 1 d .
C6 C 0.5377(4) -0.0966(3) 0.2208(3) 0.0520(14) Uani 1 1 d .
H6 H 0.4793 -0.0571 0.2244 0.062 Uiso 1 1 calc R
C7 C 0.5678(4) -0.1815(3) 0.2696(3) 0.0503(14) Uani 1 1 d .
H7 H 0.5283 -0.1982 0.3055 0.060 Uiso 1 1 calc R
C8 C 0.6345(4) 0.0375(3) 0.0861(3) 0.0570(15) Uani 1 1 d .
H8A H 0.6564 0.0150 0.0496 0.068 Uiso 1 1 calc R
H8B H 0.6911 0.0200 0.1213 0.068 Uiso 1 1 calc R
C9 C 0.5810(3) 0.1350(3) 0.0466(3) 0.0392(12) Uani 1 1 d .
C10 C 0.5591(4) 0.1784(3) -0.0319(3) 0.0484(14) Uani 1 1 d .
C11 C 0.5305(4) 0.2658(3) -0.0646(3) 0.0477(13) Uani 1 1 d .
C12 C 0.5179(4) 0.3102(3) -0.0173(3) 0.0460(13) Uani 1 1 d .
C13 C 0.5364(3) 0.2637(3) 0.0586(3) 0.0399(12) Uani 1 1 d .
C14 C 0.5693(4) 0.1787(3) 0.0901(3) 0.0418(13) Uani 1 1 d .
C15 C 0.5593(4) 0.1388(4) -0.0848(4) 0.0610(16) Uani 1 1 d .
H15C H 0.6134 0.1394 -0.1134 0.092 Uiso 1 1 d R
H15B H 0.4985 0.1671 -0.1182 0.092 Uiso 1 1 d R
H15A H 0.5682 0.0822 -0.0542 0.092 Uiso 1 1 d R
C16 C 0.4915(4) 0.4042(3) -0.0556(3) 0.0576(16) Uani 1 1 d .
H16A H 0.5034 0.4222 -0.0195 0.086 Uiso 1 1 calc R
H16B H 0.4230 0.4330 -0.0764 0.086 Uiso 1 1 calc R
H16C H 0.5316 0.4161 -0.0949 0.086 Uiso 1 1 calc R
C17 C 0.5893(4) 0.1328(3) 0.1797(3) 0.0570(16) Uani 1 1 d .
H17A H 0.6159 0.0736 0.1956 0.085 Uiso 1 1 calc R
H17B H 0.5284 0.1497 0.1996 0.085 Uiso 1 1 calc R
H17C H 0.6357 0.1474 0.1974 0.085 Uiso 1 1 calc R
C18 C 0.5142(4) 0.3140(3) -0.1497(3) 0.0495(14) Uani 1 1 d .
H18A H 0.4971 0.2852 -0.1741 0.059 Uiso 1 1 calc R
H18B H 0.4631 0.3696 -0.1657 0.059 Uiso 1 1 calc R
C19 C 0.6288(4) 0.3519(4) -0.2360(3) 0.069(2) Uani 1 1 d .
C20 C 0.5626(4) 0.3728(4) -0.2984(3) 0.0632(18) Uani 1 1 d .
H20 H 0.5030 0.3666 -0.2917 0.076 Uiso 1 1 calc R
C21 C 0.5894(5) 0.4019(4) -0.3678(3) 0.0663(17) Uani 1 1 d .
H21 H 0.5439 0.4198 -0.4087 0.080 Uiso 1 1 calc R
C22 C 0.6801(5) 0.4065(4) -0.3816(4) 0.074(2) Uani 1 1 d .
C23 C 0.7447(5) 0.3852(4) -0.3191(4) 0.076(2) Uani 1 1 d .
H23 H 0.8060 0.3882 -0.3254 0.091 Uiso 1 1 calc R
C24 C 0.7156(5) 0.3594(4) -0.2475(4) 0.080(2) Uani 1 1 d .
H24 H 0.7576 0.3470 -0.2068 0.096 Uiso 1 1 calc R
C25 C 0.7057(5) 0.4436(4) -0.4594(4) 0.0667(18) Uani 1 1 d .
C26 C 0.5284(4) 0.3077(3) 0.1075(3) 0.0403(12) Uani 1 1 d .
H26A H 0.4729 0.3613 0.0872 0.048 Uiso 1 1 calc R
H26B H 0.5190 0.2749 0.1577 0.048 Uiso 1 1 calc R
C27 C 0.6334(4) 0.3515(3) 0.1519(3) 0.0488(14) Uani 1 1 d .
C28 C 0.7281(4) 0.3540(4) 0.1535(3) 0.0590(16) Uani 1 1 d .
H28 H 0.7737 0.3332 0.1254 0.071 Uiso 1 1 calc R
C29 C 0.7534(4) 0.3874(4) 0.1970(3) 0.0599(16) Uani 1 1 d .
H29 H 0.8151 0.3898 0.1972 0.072 Uiso 1 1 calc R
C30 C 0.6842(4) 0.4174(3) 0.2406(3) 0.0518(14) Uani 1 1 d .
C31 C 0.5930(4) 0.4146(3) 0.2391(3) 0.0445(13) Uani 1 1 d .
H31 H 0.5479 0.4348 0.2678 0.053 Uiso 1 1 calc R
C32 C 0.5663(4) 0.3821(3) 0.1951(3) 0.0461(13) Uani 1 1 d .
H32 H 0.5039 0.3810 0.1947 0.055 Uiso 1 1 calc R
C33 C 0.7042(5) 0.4502(4) 0.2907(3) 0.0567(16) Uani 1 1 d .
C34 C 1.1950(5) 0.1870(4) 0.5026(3) 0.0608(16) Uani 1 1 d .
C35 C 1.1026(5) 0.1804(4) 0.5208(3) 0.0662(17) Uani 1 1 d .
H35 H 1.0502 0.2005 0.4841 0.079 Uiso 1 1 calc R
C36 C 1.0963(5) 0.1433(4) 0.5947(3) 0.0676(18) Uani 1 1 d .
H36 H 1.0365 0.1410 0.6097 0.081 Uiso 1 1 calc R
C37 C 1.1792(4) 0.1076(3) 0.6499(3) 0.0466(14) Uani 1 1 d .
C38 C 1.2602(4) 0.1222(3) 0.6292(3) 0.0477(14) Uani 1 1 d .
H38 H 1.3104 0.1074 0.6655 0.057 Uiso 1 1 calc R
C39 C 1.2699(4) 0.1597(4) 0.5526(3) 0.0596(17) Uani 1 1 d .
H39 H 1.3286 0.1650 0.5380 0.072 Uiso 1 1 calc R
C40 C 1.2028(5) 0.2280(4) 0.4205(4) 0.071(2) Uani 1 1 d .
C41 C 1.0723(4) 0.0733(4) 0.7445(3) 0.0555(16) Uani 1 1 d .
H41A H 1.0514 0.0458 0.7205 0.067 Uiso 1 1 calc R
H41B H 1.0225 0.1291 0.7308 0.067 Uiso 1 1 calc R
C42 C 1.0995(3) 0.0201(3) 0.8334(3) 0.0458(14) Uani 1 1 d .
C43 C 1.0901(4) 0.0642(3) 0.8765(3) 0.0474(14) Uani 1 1 d .
C44 C 1.1104(3) 0.0187(3) 0.9554(3) 0.0446(13) Uani 1 1 d .
C45 C 1.1427(3) -0.0657(3) 0.9903(3) 0.0350(11) Uani 1 1 d .
C46 C 1.1541(4) -0.1079(3) 0.9450(3) 0.0475(14) Uani 1 1 d .
C47 C 1.1309(4) -0.0653(3) 0.8642(3) 0.0516(14) Uani 1 1 d .
C48 C 1.1373(5) -0.1188(4) 0.8218(4) 0.077(2) Uani 1 1 d .
H48D H 1.1088 -0.0831 0.7706 0.115 Uiso 1 1 calc R
H48E H 1.1018 -0.1535 0.8449 0.115 Uiso 1 1 calc R
H48F H 1.2053 -0.1531 0.8238 0.115 Uiso 1 1 calc R
C49 C 1.0615(4) 0.1587(3) 0.8473(3) 0.0567(16) Uani 1 1 d .
H49A H 1.0558 0.1834 0.7936 0.085 Uiso 1 1 calc R
H49B H 1.1116 0.1679 0.8674 0.085 Uiso 1 1 calc R
H49C H 0.9994 0.1834 0.8628 0.085 Uiso 1 1 calc R
C50 C 1.1708(4) -0.1153(4) 1.0737(3) 0.0501(14) Uani 1 1 d .
H50A H 1.2367 -0.1231 1.0873 0.075 Uiso 1 1 calc R
H50B H 1.1679 -0.1685 1.0882 0.075 Uiso 1 1 calc R
H50C H 1.1257 -0.0859 1.0988 0.075 Uiso 1 1 calc R
C51 C 1.0950(4) 0.0659(4) 1.0040(3) 0.0559(15) Uani 1 1 d .
H51A H 1.0471 0.1227 0.9776 0.067 Uiso 1 1 calc R
H51B H 1.0720 0.0389 1.0504 0.067 Uiso 1 1 calc R
C52 C 1.1994(4) 0.0971(4) 1.0657(3) 0.0506(14) Uani 1 1 d .
C53 C 1.1209(4) 0.1398(3) 1.0944(3) 0.0518(14) Uani 1 1 d .
H53 H 1.0572 0.1461 1.0826 0.062 Uiso 1 1 calc R
C54 C 1.1377(3) 0.1730(3) 1.1408(3) 0.0469(14) Uani 1 1 d .
H54 H 1.0852 0.2016 1.1600 0.056 Uiso 1 1 calc R
C55 C 1.2330(4) 0.1636(4) 1.1585(3) 0.0561(15) Uani 1 1 d .
C56 C 1.3114(4) 0.1210(3) 1.1298(3) 0.0546(15) Uani 1 1 d .
H56 H 1.3752 0.1147 1.1416 0.066 Uiso 1 1 calc R
C57 C 1.2946(4) 0.0877(3) 1.0834(4) 0.0621(17) Uani 1 1 d .
H57 H 1.3471 0.0592 1.0642 0.075 Uiso 1 1 calc R
C58 C 1.2565(5) 0.2025(4) 1.2038(3) 0.0592(16) Uani 1 1 d .
C59 C 1.2067(4) -0.2041(3) 0.9756(3) 0.0539(15) Uani 1 1 d .
H59A H 1.2273 -0.2209 0.9354 0.065 Uiso 1 1 calc R
H59B H 1.2639 -0.2260 1.0119 0.065 Uiso 1 1 calc R
C60 C 1.1621(4) -0.3151(3) 1.0537(3) 0.0519(14) Uani 1 1 d .
C61 C 1.2550(4) -0.3755(3) 1.0559(3) 0.0609(17) Uani 1 1 d .
H61 H 1.2992 -0.3573 1.0261 0.073 Uiso 1 1 calc R
C62 C 1.2837(4) -0.4563(3) 1.0972(3) 0.0512(14) Uani 1 1 d .
H62 H 1.3444 -0.4937 1.0939 0.061 Uiso 1 1 calc R
C63 C 1.2179(4) -0.4856(3) 1.1482(3) 0.0544(15) Uani 1 1 d .
C64 C 1.1257(4) -0.4300(3) 1.1505(4) 0.0670(19) Uani 1 1 d .
H64 H 1.0814 -0.4469 1.1812 0.080 Uiso 1 1 calc R
C65 C 1.1033(4) -0.3425(4) 1.1009(4) 0.0690(19) Uani 1 1 d .
H65 H 1.0433 -0.3030 1.1026 0.083 Uiso 1 1 calc R
C66 C 1.2509(5) -0.5750(4) 1.2020(3) 0.0563(15) Uani 1 1 d .
Cd1 Cd 0.73802(3) 0.50307(3) 0.39558(3) 0.05735(14) Uani 1 1 d .
Cd2 Cd 0.96269(4) 0.34933(3) 0.33300(3) 0.07494(18) Uani 1 1 d .
Cd3 Cd 1.31676(3) 0.26225(3) 0.29095(3) 0.06706(16) Uani 1 1 d .
O4W O 1.4826(3) 0.1658(2) 0.3460(2) 0.0671(12) Uani 1 1 d .
O1 O 0.7693(3) -0.3835(2) 0.3139(2) 0.0597(11) Uani 1 1 d .
O2 O 0.6295(3) -0.3529(2) 0.3573(2) 0.0584(11) Uani 1 1 d .
O3 O 0.5588(3) 0.0100(2) 0.1254(2) 0.0529(10) Uani 1 1 d .
O4 O 0.6448(3) 0.4709(2) -0.5141(2) 0.0622(11) Uani 1 1 d .
O5 O 0.7924(3) 0.4364(2) -0.4659(2) 0.0574(10) Uani 1 1 d .
O6 O 0.6141(3) 0.3158(2) -0.1646(2) 0.0611(11) Uani 1 1 d .
O7 O 0.7996(3) 0.4376(2) 0.2954(2) 0.0532(10) Uani 1 1 d .
O8 O 0.6514(3) 0.4781(2) 0.3291(2) 0.0574(10) Uani 1 1 d .
O9 O 0.6202(2) 0.3180(2) 0.1088(2) 0.0496(9) Uani 1 1 d .
O10 O 1.1274(3) 0.2746(3) 0.3696(2) 0.0685(12) Uani 1 1 d .
O11 O 1.2850(3) 0.2108(2) 0.4027(2) 0.0724(13) Uani 1 1 d .
O12 O 1.1735(3) 0.0726(2) 0.72822(19) 0.0587(11) Uani 1 1 d .
O13 O 1.1780(3) 0.2506(2) 1.2215(2) 0.0643(11) Uani 1 1 d .
O14 O 1.3385(4) 0.1846(3) 1.2258(3) 0.0807(14) Uani 1 1 d .
O15 O 1.1923(2) 0.0640(2) 1.0188(2) 0.0524(10) Uani 1 1 d .
O16 O 1.3366(3) -0.6256(2) 1.1939(2) 0.0671(12) Uani 1 1 d .
O17 O 1.1973(3) -0.5996(2) 1.2442(2) 0.0725(13) Uani 1 1 d .
O18 O 1.1311(2) -0.2318(2) 1.0103(2) 0.0493(10) Uani 1 1 d .
O1W O 0.9229(3) 0.4174(3) 0.4254(2) 0.0748(13) Uani 1 1 d .
O2W O 0.9871(3) 0.4219(3) 0.2338(3) 0.0803(14) Uani 1 1 d .
O3W O 0.9446(4) 0.2710(3) 0.2743(3) 0.0927(15) Uani 1 1 d .

loop_
_atom_site_aniso_label
_atom_site_aniso_U_11
_atom_site_aniso_U_22
_atom_site_aniso_U_33
_atom_site_aniso_U_23
_atom_site_aniso_U_13
_atom_site_aniso_U_12
C1 0.056(3) 0.050(3) 0.051(4) -0.022(3) 0.009(3) -0.024(3)
C2 0.049(3) 0.045(3) 0.051(3) -0.023(3) 0.007(3) -0.026(2)
C3 0.064(4) 0.043(3) 0.062(4) -0.022(3) 0.016(3) -0.021(3)
C4 0.049(3) 0.039(3) 0.061(4) 0.001(3) 0.025(3) -0.013(2)
C5 0.056(3) 0.047(3) 0.039(3) -0.018(3) 0.003(3) -0.023(3)
C6 0.044(3) 0.055(3) 0.052(4) -0.016(3) -0.001(3) -0.022(3)
C7 0.056(3) 0.048(3) 0.036(3) -0.013(3) 0.002(2) -0.013(3)
C8 0.078(4) 0.050(3) 0.057(4) -0.031(3) 0.026(3) -0.033(3)
C9 0.037(3) 0.035(3) 0.044(3) -0.013(2) 0.004(2) -0.017(2)
C10 0.046(3) 0.050(3) 0.046(3) -0.017(3) 0.005(2) -0.018(2)
C11 0.063(3) 0.054(3) 0.028(3) -0.015(3) 0.008(2) -0.027(3)
C12 0.044(3) 0.038(3) 0.046(3) -0.014(3) 0.007(2) -0.009(2)
C13 0.044(3) 0.046(3) 0.038(3) -0.025(2) 0.007(2) -0.018(2)
C14 0.054(3) 0.040(3) 0.029(3) -0.016(2) 0.024(2) -0.018(2)
C15 0.049(3) 0.074(4) 0.079(4) -0.053(4) 0.023(3) -0.023(3)
C16 0.050(3) 0.051(3) 0.064(4) -0.015(3) -0.004(3) -0.020(3)
C17 0.062(4) 0.052(3) 0.050(4) -0.016(3) -0.015(3) -0.020(3)
C18 0.046(3) 0.053(3) 0.042(3) -0.011(3) -0.008(2) -0.020(2)
C19 0.049(3) 0.061(4) 0.046(4) 0.020(3) -0.006(3) -0.017(3)
C20 0.054(3) 0.065(4) 0.041(4) -0.003(3) 0.004(3) -0.014(3)
C21 0.083(5) 0.078(4) 0.037(3) -0.022(3) 0.012(3) -0.034(4)
C22 0.058(4) 0.076(4) 0.051(4) 0.005(3) 0.000(3) -0.023(3)
C23 0.093(5) 0.084(5) 0.051(4) -0.015(4) 0.006(4) -0.049(4)
C24 0.079(5) 0.092(5) 0.043(4) 0.006(3) -0.008(3) -0.045(4)
C25 0.065(4) 0.089(5) 0.042(4) -0.014(3) 0.011(3) -0.042(4)
C26 0.051(3) 0.038(3) 0.037(3) -0.027(2) 0.015(2) -0.013(2)
C27 0.066(4) 0.045(3) 0.037(3) -0.022(3) 0.017(3) -0.021(3)
C28 0.042(3) 0.084(4) 0.065(4) -0.047(4) 0.017(3) -0.023(3)
C29 0.045(3) 0.076(4) 0.070(4) -0.044(4) 0.000(3) -0.022(3)
C30 0.057(4) 0.059(3) 0.036(3) -0.017(3) -0.007(3) -0.020(3)
C31 0.039(3) 0.046(3) 0.039(3) -0.017(2) 0.003(2) -0.009(2)
C32 0.040(3) 0.048(3) 0.050(3) -0.023(3) 0.016(2) -0.016(2)
C33 0.064(4) 0.057(4) 0.033(3) -0.010(3) -0.011(3) -0.016(3)
C34 0.077(4) 0.061(4) 0.040(3) -0.024(3) 0.014(3) -0.021(3)
C35 0.076(4) 0.074(4) 0.040(4) -0.022(3) 0.012(3) -0.024(3)
C36 0.083(4) 0.076(4) 0.040(4) -0.005(3) -0.001(3) -0.049(4)
C37 0.044(3) 0.052(3) 0.033(3) -0.012(2) 0.009(2) -0.015(2)
C38 0.032(3) 0.070(4) 0.062(4) -0.044(3) 0.018(3) -0.025(2)
C39 0.049(3) 0.065(4) 0.055(4) -0.015(3) 0.018(3) -0.026(3)
C40 0.062(4) 0.061(4) 0.058(4) -0.001(3) 0.018(3) -0.019(3)
C41 0.057(3) 0.066(4) 0.036(3) -0.012(3) 0.022(3) -0.030(3)
C42 0.032(3) 0.051(3) 0.045(3) -0.015(3) 0.017(2) -0.014(2)
C43 0.040(3) 0.046(3) 0.045(3) -0.005(3) 0.007(2) -0.021(2)
C44 0.038(3) 0.049(3) 0.050(3) -0.026(3) 0.009(2) -0.015(2)
C45 0.031(2) 0.045(3) 0.027(3) -0.009(2) 0.011(2) -0.021(2)
C46 0.041(3) 0.043(3) 0.047(3) -0.011(3) 0.005(2) -0.014(2)
C47 0.054(3) 0.053(3) 0.051(4) -0.020(3) 0.016(3) -0.028(3)
C48 0.088(5) 0.076(4) 0.054(4) -0.042(4) 0.007(3) -0.005(4)
C49 0.060(3) 0.050(3) 0.046(3) -0.004(3) 0.019(3) -0.027(3)
C50 0.038(3) 0.072(4) 0.037(3) -0.031(3) 0.008(2) -0.011(2)
C51 0.052(3) 0.056(3) 0.067(4) -0.038(3) 0.004(3) -0.016(3)
C52 0.057(4) 0.063(3) 0.054(4) -0.036(3) 0.019(3) -0.035(3)
C53 0.040(3) 0.066(4) 0.049(3) -0.026(3) 0.010(3) -0.020(3)
C54 0.031(3) 0.052(3) 0.059(4) -0.024(3) 0.011(2) -0.018(2)
C55 0.043(3) 0.074(4) 0.059(4) -0.043(3) 0.012(3) -0.016(3)
C56 0.039(3) 0.061(3) 0.075(4) -0.038(3) 0.015(3) -0.022(3)
C57 0.037(3) 0.058(3) 0.103(5) -0.045(4) 0.013(3) -0.020(3)
C58 0.073(4) 0.071(4) 0.039(3) -0.023(3) 0.002(3) -0.034(4)
C59 0.040(3) 0.047(3) 0.067(4) -0.016(3) 0.012(3) -0.019(2)
C60 0.058(3) 0.045(3) 0.057(4) -0.024(3) 0.020(3) -0.025(3)
C61 0.065(4) 0.046(3) 0.057(4) -0.007(3) 0.016(3) -0.023(3)
C62 0.061(3) 0.043(3) 0.055(4) -0.019(3) 0.021(3) -0.029(3)
C63 0.073(4) 0.042(3) 0.051(4) -0.023(3) 0.023(3) -0.025(3)
C64 0.058(4) 0.040(3) 0.086(5) -0.018(3) 0.030(3) -0.015(3)
C65 0.046(3) 0.058(4) 0.094(5) -0.025(4) 0.021(3) -0.022(3)
C66 0.077(4) 0.062(4) 0.052(4) -0.032(3) 0.020(3) -0.042(3)
Cd1 0.0649(3) 0.0501(2) 0.0576(3) -0.0182(2) 0.0102(2) -0.0288(2)
Cd2 0.0689(3) 0.0511(3) 0.0771(4) -0.0127(2) 0.0125(3) -0.0123(2)
Cd3 0.0633(3) 0.0587(3) 0.0597(3) -0.0178(2) 0.0126(2) -0.0134(2)
O4W 0.063(2) 0.059(2) 0.060(3) -0.018(2) 0.013(2) -0.0134(19)
O1 0.059(2) 0.0368(19) 0.064(3) -0.0075(18) 0.0061(19) -0.0144(17)
O2 0.052(2) 0.056(2) 0.064(3) -0.017(2) 0.016(2) -0.0285(19)
O3 0.056(2) 0.0358(19) 0.063(3) -0.0167(18) 0.0141(19) -0.0195(16)
O4 0.061(2) 0.052(2) 0.054(3) -0.011(2) 0.015(2) -0.0164(19)
O5 0.065(3) 0.050(2) 0.058(3) -0.0182(19) 0.010(2) -0.0288(19)
O6 0.066(2) 0.068(2) 0.039(2) -0.0036(19) -0.0016(18) -0.036(2)
O7 0.063(3) 0.053(2) 0.044(2) -0.0176(18) 0.0052(18) -0.0277(19)
O8 0.065(3) 0.050(2) 0.058(3) -0.018(2) 0.010(2) -0.0288(19)
O9 0.045(2) 0.066(2) 0.052(2) -0.039(2) 0.0152(17) -0.0223(17)
O10 0.053(2) 0.074(3) 0.064(3) -0.016(2) 0.005(2) -0.025(2)
O11 0.072(3) 0.059(3) 0.060(3) -0.004(2) 0.023(2) -0.025(2)
O12 0.065(2) 0.068(2) 0.0241(19) -0.0020(18) 0.0059(17) -0.0278(19)
O13 0.094(3) 0.062(3) 0.044(2) -0.029(2) 0.020(2) -0.032(2)
O14 0.081(3) 0.068(3) 0.067(3) -0.015(2) -0.018(3) -0.014(2)
O15 0.045(2) 0.057(2) 0.062(3) -0.034(2) 0.0154(18) -0.0182(17)
O16 0.063(3) 0.059(2) 0.060(3) -0.018(2) 0.013(2) -0.013(2)
O17 0.067(3) 0.053(2) 0.064(3) 0.003(2) 0.018(2) -0.022(2)
O18 0.0300(17) 0.045(2) 0.068(3) -0.0207(19) 0.0161(17) -0.0145(15)
O1W 0.059(2) 0.078(3) 0.063(3) -0.017(2) 0.008(2) -0.017(2)
O2W 0.082(3) 0.078(3) 0.073(3) -0.024(3) 0.024(2) -0.034(2)
O3W 0.091(3) 0.079(3) 0.085(4) -0.030(3) 0.016(3) -0.018(3)

loop_
_atom_type_symbol
_atom_type_description
_atom_type_scat_dispersion_real
_atom_type_scat_dispersion_imag
_atom_type_scat_source
C C 0.0033 0.0016 'International Tables Vol C Tables 4.2.6.8 and 6.1.1.4'
H H 0.0000 0.0000 'International Tables Vol C Tables 4.2.6.8 and 6.1.1.4'
O O 0.0106 0.0060 'International Tables Vol C Tables 4.2.6.8 and 6.1.1.4'
Cd Cd -0.8075 1.2024 'International Tables Vol C Tables 4.2.6.8 and 6.1.1.4'
N N 0.0061 0.0033 'International Tables Vol C Tables 4.2.6.8 and 6.1.1.4'

loop_
_geom_angle_atom_site_label_1
_geom_angle_atom_site_label_2
_geom_angle_atom_site_label_3
_geom_angle
_geom_angle_site_symmetry_1
_geom_angle_site_symmetry_3
O2 C1 O1 121.1(5) . .
O2 C1 C2 122.3(5) . .
O1 C1 C2 116.2(5) . .
O2 C1 Cd1 62.8(3) . 1_545
O1 C1 Cd1 59.0(2) . 1_545
C2 C1 Cd1 174.6(4) . 1_545
C7 C2 C3 118.7(5) . .
C7 C2 C1 119.1(5) . .
C3 C2 C1 121.8(5) . .
C4 C3 C2 118.9(5) . .
C4 C3 H3 120.6 . .
C2 C3 H3 120.6 . .
C5 C4 C3 120.8(5) . .
C5 C4 H4 119.6 . .
C3 C4 H4 119.6 . .
C6 C5 C4 121.9(5) . .
C6 C5 O3 112.2(5) . .
C4 C5 O3 125.9(5) . .
C5 C6 C7 118.2(5) . .
C5 C6 H6 120.9 . .
C7 C6 H6 120.9 . .
C2 C7 C6 121.1(5) . .
C2 C7 H7 119.5 . .
C6 C7 H7 119.5 . .
O3 C8 C9 104.4(4) . .
O3 C8 H8A 110.9 . .
C9 C8 H8A 110.9 . .
O3 C8 H8B 110.9 . .
C9 C8 H8B 110.9 . .
H8A C8 H8B 108.9 . .
C14 C9 C10 119.7(4) . .
C14 C9 C8 118.1(4) . .
C10 C9 C8 121.4(5) . .
C9 C10 C11 118.4(5) . .
C9 C10 C15 124.5(5) . .
C11 C10 C15 117.0(5) . .
C10 C11 C12 120.6(5) . .
C10 C11 C18 119.8(5) . .
C12 C11 C18 119.6(5) . .
C13 C12 C11 117.2(4) . .
C13 C12 C16 124.3(5) . .
C11 C12 C16 118.4(5) . .
C12 C13 C14 122.2(5) . .
C12 C13 C26 117.8(4) . .
C14 C13 C26 119.8(5) . .
C13 C14 C9 121.8(4) . .
C13 C14 C17 116.4(5) . .
C9 C14 C17 121.8(4) . .
C10 C15 H15C 109.3 . .
C10 C15 H15B 111.9 . .
H15C C15 H15B 109.4 . .
C10 C15 H15A 107.1 . .
H15C C15 H15A 109.5 . .
H15B C15 H15A 109.5 . .
C12 C16 H16A 109.5 . .
C12 C16 H16B 109.5 . .
H16A C16 H16B 109.5 . .
C12 C16 H16C 109.5 . .
H16A C16 H16C 109.5 . .
H16B C16 H16C 109.5 . .
C14 C17 H17A 109.5 . .
C14 C17 H17B 109.5 . .
H17A C17 H17B 109.5 . .
C14 C17 H17C 109.5 . .
H17A C17 H17C 109.5 . .
H17B C17 H17C 109.5 . .
O6 C18 C11 101.3(4) . .
O6 C18 H18A 111.5 . .
C11 C18 H18A 111.5 . .
O6 C18 H18B 111.5 . .
C11 C18 H18B 111.5 . .
H18A C18 H18B 109.3 . .
O6 C19 C24 117.0(5) . .
O6 C19 C20 123.2(5) . .
C24 C19 C20 119.4(6) . .
C21 C20 C19 118.1(6) . .
C21 C20 H20 121.0 . .
C19 C20 H20 121.0 . .
C20 C21 C22 124.1(6) . .
C20 C21 H21 118.0 . .
C22 C21 H21 118.0 . .
C21 C22 C23 116.8(6) . .
C21 C22 C25 122.9(6) . .
C23 C22 C25 119.7(6) . .
C24 C23 C22 119.4(6) . .
C24 C23 H23 120.3 . .
C22 C23 H23 120.3 . .
C19 C24 C23 122.0(6) . .
C19 C24 H24 119.0 . .
C23 C24 H24 119.0 . .
O4 C25 O5 121.8(6) . .
O4 C25 C22 119.8(6) . .
O5 C25 C22 117.8(6) . .
O4 C25 Cd1 54.5(3) . 1_554
O5 C25 Cd1 67.5(3) . 1_554
C22 C25 Cd1 173.1(5) . 1_554
O9 C26 C13 106.3(4) . .
O9 C26 H26A 110.5 . .
C13 C26 H26A 110.5 . .
O9 C26 H26B 110.5 . .
C13 C26 H26B 110.5 . .
H26A C26 H26B 108.7 . .
O9 C27 C32 127.2(5) . .
O9 C27 C28 114.0(5) . .
C32 C27 C28 118.9(5) . .
C29 C28 C27 120.7(5) . .
C29 C28 H28 119.7 . .
C27 C28 H28 119.7 . .
C28 C29 C30 119.2(5) . .
C28 C29 H29 120.4 . .
C30 C29 H29 120.4 . .
C31 C30 C29 120.0(5) . .
C31 C30 C33 116.0(6) . .
C29 C30 C33 123.9(6) . .
C30 C31 C32 121.4(5) . .
C30 C31 H31 119.3 . .
C32 C31 H31 119.3 . .
C27 C32 C31 119.9(5) . .
C27 C32 H32 120.1 . .
C31 C32 H32 120.1 . .
O8 C33 O7 120.3(6) . .
O8 C33 C30 129.7(6) . .
O7 C33 C30 109.6(6) . .
C39 C34 C35 123.7(6) . .
C39 C34 C40 120.0(6) . .
C35 C34 C40 116.3(6) . .
C36 C35 C34 115.9(6) . .
C36 C35 H35 122.1 . .
C34 C35 H35 122.1 . .
C35 C36 C37 121.4(6) . .
C35 C36 H36 119.3 . .
C37 C36 H36 119.3 . .
C38 C37 C36 118.9(5) . .
C38 C37 O12 116.9(5) . .
C36 C37 O12 122.8(5) . .
C37 C38 C39 120.5(5) . .
C37 C38 H38 119.7 . .
C39 C38 H38 119.7 . .
C34 C39 C38 118.8(5) . .
C34 C39 H39 120.6 . .
C38 C39 H39 120.6 . .
O11 C40 O10 119.8(6) . .
O11 C40 C34 116.6(6) . .
O10 C40 C34 123.3(6) . .
O12 C41 C42 97.0(4) . .
O12 C41 H41A 112.4 . .
C42 C41 H41A 112.4 . .
O12 C41 H41B 112.4 . .
C42 C41 H41B 112.4 . .
H41A C41 H41B 109.9 . .
C47 C42 C43 122.9(5) . .
C47 C42 C41 120.1(5) . .
C43 C42 C41 117.0(5) . .
C42 C43 C44 117.9(5) . .
C42 C43 C49 126.8(5) . .
C44 C43 C49 115.3(5) . .
C45 C44 C43 122.9(5) . .
C45 C44 C51 118.2(5) . .
C43 C44 C51 118.9(5) . .
C44 C45 C46 117.5(4) . .
C44 C45 C50 123.5(5) . .
C46 C45 C50 119.0(4) . .
C45 C46 C47 122.7(5) . .
C45 C46 C59 122.8(5) . .
C47 C46 C59 113.9(5) . .
C42 C47 C46 116.1(5) . .
C42 C47 C48 126.6(5) . .
C46 C47 C48 117.1(5) . .
C47 C48 H48D 109.5 . .
C47 C48 H48E 109.5 . .
H48D C48 H48E 109.5 . .
C47 C48 H48F 109.5 . .
H48D C48 H48F 109.5 . .
H48E C48 H48F 109.5 . .
C43 C49 H49A 109.5 . .
C43 C49 H49B 109.5 . .
H49A C49 H49B 109.5 . .
C43 C49 H49C 109.5 . .
H49A C49 H49C 109.5 . .
H49B C49 H49C 109.5 . .
C45 C50 H50A 109.5 . .
C45 C50 H50B 109.5 . .
H50A C50 H50B 109.5 . .
C45 C50 H50C 109.5 . .
H50A C50 H50C 109.5 . .
H50B C50 H50C 109.5 . .
O15 C51 C44 105.0(4) . .
O15 C51 H51A 110.7 . .
C44 C51 H51A 110.7 . .
O15 C51 H51B 110.7 . .
C44 C51 H51B 110.7 . .
H51A C51 H51B 108.8 . .
O15 C52 C53 125.6(5) . .
O15 C52 C57 114.4(5) . .
C53 C52 C57 120.0(6) . .
C54 C53 C52 120.0(5) . .
C54 C53 H53 120.0 . .
C52 C53 H53 120.0 . .
C53 C54 C55 120.0(5) . .
C53 C54 H54 120.0 . .
C55 C54 H54 120.0 . .
C56 C55 C54 120.0(6) . .
C56 C55 C58 116.5(5) . .
C54 C55 C58 123.3(5) . .
C55 C56 C57 120.0(5) . .
C55 C56 H56 120.0 . .
C57 C56 H56 120.0 . .
C56 C57 C52 120.0(6) . .
C56 C57 H57 120.0 . .
C52 C57 H57 120.0 . .
O14 C58 O13 124.6(6) . .
O14 C58 C55 121.2(6) . .
O13 C58 C55 113.8(6) . .
O14 C58 Cd3 53.7(4) . 1_556
O13 C58 Cd3 71.0(3) . 1_556
C55 C58 Cd3 174.7(5) . 1_556
O18 C59 C46 103.0(4) . .
O18 C59 H59A 111.2 . .
C46 C59 H59A 111.2 . .
O18 C59 H59B 111.2 . .
C46 C59 H59B 111.2 . .
H59A C59 H59B 109.1 . .
C65 C60 O18 118.7(5) . .
C65 C60 C61 116.2(5) . .
O18 C60 C61 125.0(5) . .
C62 C61 C60 124.6(5) . .
C62 C61 H61 117.7 . .
C60 C61 H61 117.7 . .
C61 C62 C63 118.5(5) . .
C61 C62 H62 120.8 . .
C63 C62 H62 120.8 . .
C64 C63 C62 120.5(5) . .
C64 C63 C66 118.6(5) . .
C62 C63 C66 120.7(5) . .
C63 C64 C65 114.9(5) . .
C63 C64 H64 122.6 . .
C65 C64 H64 122.6 . .
C60 C65 C64 125.1(5) . .
C60 C65 H65 117.4 . .
C64 C65 H65 117.4 . .
O17 C66 O16 122.7(5) . .
O17 C66 C63 121.1(6) . .
O16 C66 C63 115.7(5) . .
O17 C66 Cd3 62.0(3) . 1_546
O16 C66 Cd3 60.9(3) . 1_546
C63 C66 Cd3 176.1(4) . 1_546
O8 Cd1 O4 87.28(16) . 1_556
O8 Cd1 O1 106.83(14) . 1_565
O4 Cd1 O1 140.10(14) 1_556 1_565
O8 Cd1 O2 95.99(14) . 1_565
O4 Cd1 O2 87.81(13) 1_556 1_565
O1 Cd1 O2 54.33(13) 1_565 1_565
O8 Cd1 O5 130.97(13) . 1_556
O4 Cd1 O5 53.78(14) 1_556 1_556
O1 Cd1 O5 122.09(14) 1_565 1_556
O2 Cd1 O5 109.19(13) 1_565 1_556
O8 Cd1 O1W 118.11(16) . .
O4 Cd1 O1W 117.81(14) 1_556 .
O1 Cd1 O1W 88.69(13) 1_565 .
O2 Cd1 O1W 136.63(14) 1_565 .
O5 Cd1 O1W 69.08(13) 1_556 .
O8 Cd1 C1 99.95(15) . 1_565
O4 Cd1 C1 112.78(16) 1_556 1_565
O1 Cd1 C1 29.33(15) 1_565 1_565
O2 Cd1 C1 25.21(14) 1_565 1_565
O5 Cd1 C1 120.73(15) 1_556 1_565
O1W Cd1 C1 116.26(16) . 1_565
O8 Cd1 C25 110.26(18) . 1_556
O4 Cd1 C25 26.64(16) 1_556 1_556
O1 Cd1 C25 135.91(19) 1_565 1_556
O2 Cd1 C25 98.38(18) 1_565 1_556
O5 Cd1 C25 27.17(15) 1_556 1_556
O1W Cd1 C25 94.16(18) . 1_556
C1 Cd1 C25 119.2(2) 1_565 1_556
O2W Cd2 O10 91.02(16) . .
O2W Cd2 O7 86.03(15) . .
O10 Cd2 O7 173.40(15) . .
O2W Cd2 O3W 86.62(19) . .
O10 Cd2 O3W 95.18(17) . .
O7 Cd2 O3W 90.54(15) . .
O2W Cd2 O1W 113.05(17) . .
O10 Cd2 O1W 99.40(15) . .
O7 Cd2 O1W 76.43(13) . .
O3W Cd2 O1W 155.09(16) . .
O11 Cd3 O14 116.23(17) . 1_554
O11 Cd3 O16 147.52(17) . 1_564
O14 Cd3 O16 96.21(16) 1_554 1_564
O11 Cd3 O17 101.73(15) . 1_564
O14 Cd3 O17 120.98(16) 1_554 1_564
O16 Cd3 O17 56.26(13) 1_564 1_564
O11 Cd3 O4W 83.31(15) . .
O14 Cd3 O4W 82.42(16) 1_554 .
O16 Cd3 O4W 103.80(14) 1_564 .
O17 Cd3 O4W 148.40(16) 1_564 .
O11 Cd3 O13 98.68(15) . 1_554
O14 Cd3 O13 52.71(15) 1_554 1_554
O16 Cd3 O13 99.79(14) 1_564 1_554
O17 Cd3 O13 79.46(15) 1_564 1_554
O4W Cd3 O13 131.11(14) . 1_554
O11 Cd3 C66 124.49(18) . 1_564
O14 Cd3 C66 112.55(17) 1_554 1_564
O16 Cd3 C66 29.56(15) 1_564 1_564
O17 Cd3 C66 26.77(15) 1_564 1_564
O4W Cd3 C66 128.53(17) . 1_564
O13 Cd3 C66 90.34(15) 1_554 1_564
O11 Cd3 C58 110.89(18) . 1_554
O14 Cd3 C58 24.67(17) 1_554 1_554
O16 Cd3 C58 97.76(17) 1_564 1_554
O17 Cd3 C58 101.40(19) 1_564 1_554
O4W Cd3 C58 105.85(19) . 1_554
O13 Cd3 C58 28.08(16) 1_554 1_554
C66 Cd3 C58 102.35(18) 1_564 1_554
C1 O1 Cd1 91.7(3) . 1_545
C1 O2 Cd1 92.0(3) . 1_545
C5 O3 C8 112.0(4) . .
C25 O4 Cd1 98.9(4) . 1_554
C25 O5 Cd1 85.3(4) . 1_554
C19 O6 C18 118.2(4) . .
C33 O7 Cd2 150.3(3) . .
C33 O8 Cd1 108.1(4) . .
C27 O9 C26 118.0(4) . .
C40 O10 Cd2 151.8(4) . .
C40 O11 Cd3 124.1(4) . .
C37 O12 C41 112.1(4) . .
C58 O13 Cd3 80.9(4) . 1_556
C58 O14 Cd3 101.6(4) . 1_556
C52 O15 C51 116.2(4) . .
C66 O16 Cd3 89.6(3) . 1_546
C66 O17 Cd3 91.2(4) . 1_546
C60 O18 C59 115.7(4) . .
Cd1 O1W Cd2 104.66(16) . .

loop_
_geom_bond_atom_site_label_1
_geom_bond_atom_site_label_2
_geom_bond_distance
_geom_bond_site_symmetry_2
C1 O2 1.154(6) .
C1 O1 1.327(6) .
C1 C2 1.512(7) .
C1 Cd1 2.707(5) 1_545
C2 C7 1.370(7) .
C2 C3 1.426(7) .
C3 C4 1.364(7) .
C3 H3 0.9300 .
C4 C5 1.364(7) .
C4 H4 0.9300 .
C5 C6 1.357(7) .
C5 O3 1.368(6) .
C6 C7 1.407(7) .
C6 H6 0.9300 .
C7 H7 0.9300 .
C8 O3 1.471(6) .
C8 C9 1.572(7) .
C8 H8A 0.9700 .
C8 H8B 0.9700 .
C9 C14 1.393(7) .
C9 C10 1.408(7) .
C10 C11 1.417(7) .
C10 C15 1.525(8) .
C11 C12 1.466(8) .
C11 C18 1.526(7) .
C12 C13 1.368(7) .
C12 C16 1.534(7) .
C13 C14 1.371(7) .
C13 C26 1.499(7) .
C14 C17 1.600(7) .
C15 H15C 0.9598 .
C15 H15B 0.9601 .
C15 H15A 0.9604 .
C16 H16A 0.9600 .
C16 H16B 0.9600 .
C16 H16C 0.9600 .
C17 H17A 0.9600 .
C17 H17B 0.9600 .
C17 H17C 0.9600 .
C18 O6 1.502(6) .
C18 H18A 0.9700 .
C18 H18B 0.9700 .
C19 O6 1.342(7) .
C19 C24 1.343(8) .
C19 C20 1.427(8) .
C20 C21 1.355(8) .
C20 H20 0.9300 .
C21 C22 1.384(8) .
C21 H21 0.9300 .
C22 C23 1.412(9) .
C22 C25 1.505(8) .
C23 C24 1.400(9) .
C23 H23 0.9300 .
C24 H24 0.9300 .
C25 O4 1.229(7) .
C25 O5 1.241(7) .
C25 Cd1 2.709(6) 1_554
C26 O9 1.446(6) .
C26 H26A 0.9700 .
C26 H26B 0.9700 .
C27 O9 1.316(6) .
C27 C32 1.396(7) .
C27 C28 1.419(8) .
C28 C29 1.399(8) .
C28 H28 0.9300 .
C29 C30 1.411(8) .
C29 H29 0.9300 .
C30 C31 1.370(7) .
C30 C33 1.465(8) .
C31 C32 1.402(8) .
C31 H31 0.9300 .
C32 H32 0.9300 .
C33 O8 1.198(7) .
C33 O7 1.336(7) .
C34 C39 1.305(8) .
C34 C35 1.434(9) .
C34 C40 1.507(8) .
C35 C36 1.353(8) .
C35 H35 0.9300 .
C36 C37 1.423(8) .
C36 H36 0.9300 .
C37 C38 1.339(7) .
C37 O12 1.424(6) .
C38 C39 1.411(8) .
C38 H38 0.9300 .
C39 H39 0.9300 .
C40 O11 1.206(7) .
C40 O10 1.285(7) .
C41 O12 1.512(6) .
C41 C42 1.602(7) .
C41 H41A 0.9700 .
C41 H41B 0.9700 .
C42 C47 1.380(7) .
C42 C43 1.398(8) .
C43 C44 1.416(7) .
C43 C49 1.545(7) .
C44 C45 1.362(7) .
C44 C51 1.526(8) .
C45 C46 1.402(7) .
C45 C50 1.505(6) .
C46 C47 1.447(8) .
C46 C59 1.555(7) .
C47 C48 1.547(8) .
C48 H48D 0.9600 .
C48 H48E 0.9600 .
C48 H48F 0.9600 .
C49 H49A 0.9600 .
C49 H49B 0.9600 .
C49 H49C 0.9600 .
C50 H50A 0.9600 .
C50 H50B 0.9600 .
C50 H50C 0.9600 .
C51 O15 1.464(6) .
C51 H51A 0.9700 .
C51 H51B 0.9700 .
C52 O15 1.348(6) .
C52 C53 1.390(7) .
C52 C57 1.390(7) .
C53 C54 1.390(8) .
C53 H53 0.9300 .
C54 C55 1.390(7) .
C54 H54 0.9300 .
C55 C56 1.390(7) .
C55 C58 1.502(9) .
C56 C57 1.390(8) .
C56 H56 0.9300 .
C57 H57 0.9300 .
C58 O14 1.175(7) .
C58 O13 1.315(7) .
C58 Cd3 2.759(7) 1_556
C59 O18 1.444(6) .
C59 H59A 0.9700 .
C59 H59B 0.9700 .
C60 C65 1.332(7) .
C60 O18 1.362(6) .
C60 C61 1.407(7) .
C61 C62 1.321(7) .
C61 H61 0.9300 .
C62 C63 1.464(7) .
C62 H62 0.9300 .
C63 C64 1.386(7) .
C63 C66 1.492(7) .
C64 C65 1.467(8) .
C64 H64 0.9300 .
C65 H65 0.9300 .
C66 O17 1.204(6) .
C66 O16 1.318(7) .
C66 Cd3 2.672(6) 1_546
Cd1 O8 2.175(4) .
Cd1 O4 2.232(4) 1_556
Cd1 O1 2.321(3) 1_565
Cd1 O2 2.410(4) 1_565
Cd1 O5 2.511(4) 1_556
Cd1 O1W 2.536(4) .
Cd1 C1 2.707(5) 1_565
Cd1 C25 2.710(6) 1_556
Cd2 O2W 1.998(4) .
Cd2 O10 2.267(4) .
Cd2 O7 2.287(4) .
Cd2 O3W 2.333(6) .
Cd2 O1W 2.581(5) .
Cd3 O11 2.131(4) .
Cd3 O14 2.271(5) 1_554
Cd3 O16 2.334(4) 1_564
Cd3 O17 2.361(4) 1_564
Cd3 O4W 2.394(4) .
Cd3 O13 2.643(4) 1_554
Cd3 C66 2.672(6) 1_564
Cd3 C58 2.759(7) 1_554
O1 Cd1 2.321(3) 1_545
O2 Cd1 2.410(4) 1_545
O4 Cd1 2.232(4) 1_554
O5 Cd1 2.511(4) 1_554
O13 Cd3 2.643(4) 1_556
O14 Cd3 2.271(5) 1_556
O16 Cd3 2.334(4) 1_546
O17 Cd3 2.361(4) 1_546

loop_
_geom_torsion_atom_site_label_1
_geom_torsion_atom_site_label_2
_geom_torsion_atom_site_label_3
_geom_torsion_atom_site_label_4
_geom_torsion
_geom_torsion_site_symmetry_1
_geom_torsion_site_symmetry_4
O2 C1 C2 C7 -0.4(9) . .
O1 C1 C2 C7 -173.0(5) . .
Cd1 C1 C2 C7 161(4) 1_545 .
O2 C1 C2 C3 -173.0(6) . .
O1 C1 C2 C3 14.4(8) . .
Cd1 C1 C2 C3 -11(5) 1_545 .
C7 C2 C3 C4 6.2(9) . .
C1 C2 C3 C4 178.8(6) . .
C2 C3 C4 C5 -7.5(10) . .
C3 C4 C5 C6 5.5(10) . .
C3 C4 C5 O3 -177.7(5) . .
C4 C5 C6 C7 -2.0(9) . .
O3 C5 C6 C7 -179.3(5) . .
C3 C2 C7 C6 -2.9(8) . .
C1 C2 C7 C6 -175.8(5) . .
C5 C6 C7 C2 0.8(8) . .
O3 C8 C9 C14 78.1(6) . .
O3 C8 C9 C10 -111.9(5) . .
C14 C9 C10 C11 3.2(7) . .
C8 C9 C10 C11 -166.7(5) . .
C14 C9 C10 C15 -173.8(5) . .
C8 C9 C10 C15 16.3(8) . .
C9 C10 C11 C12 -3.8(8) . .
C15 C10 C11 C12 173.3(5) . .
C9 C10 C11 C18 175.2(5) . .
C15 C10 C11 C18 -7.7(7) . .
C10 C11 C12 C13 1.0(7) . .
C18 C11 C12 C13 -178.0(5) . .
C10 C11 C12 C16 177.2(5) . .
C18 C11 C12 C16 -1.8(7) . .
C11 C12 C13 C14 2.6(7) . .
C16 C12 C13 C14 -173.3(5) . .
C11 C12 C13 C26 177.2(4) . .
C16 C12 C13 C26 1.3(7) . .
C12 C13 C14 C9 -3.4(8) . .
C26 C13 C14 C9 -177.9(4) . .
C12 C13 C14 C17 179.1(5) . .
C26 C13 C14 C17 4.6(7) . .
C10 C9 C14 C13 0.4(7) . .
C8 C9 C14 C13 170.6(5) . .
C10 C9 C14 C17 177.7(5) . .
C8 C9 C14 C17 -12.0(7) . .
C10 C11 C18 O6 -93.5(5) . .
C12 C11 C18 O6 85.5(6) . .
O6 C19 C20 C21 -174.0(6) . .
C24 C19 C20 C21 -1.8(10) . .
C19 C20 C21 C22 5.2(10) . .
C20 C21 C22 C23 -4.9(11) . .
C20 C21 C22 C25 -176.4(7) . .
C21 C22 C23 C24 1.2(11) . .
C25 C22 C23 C24 173.0(7) . .
O6 C19 C24 C23 171.0(6) . .
C20 C19 C24 C23 -1.6(11) . .
C22 C23 C24 C19 1.9(11) . .
C21 C22 C25 O4 -0.5(11) . .
C23 C22 C25 O4 -171.8(7) . .
C21 C22 C25 O5 -172.1(7) . .
C23 C22 C25 O5 16.6(10) . .
C21 C22 C25 Cd1 -34(5) . 1_554
C23 C22 C25 Cd1 155(4) . 1_554
C12 C13 C26 O9 -80.9(5) . .
C14 C13 C26 O9 93.9(5) . .
O9 C27 C28 C29 -179.7(5) . .
C32 C27 C28 C29 -0.7(8) . .
C27 C28 C29 C30 1.2(9) . .
C28 C29 C30 C31 -0.9(8) . .
C28 C29 C30 C33 177.2(5) . .
C29 C30 C31 C32 0.3(8) . .
C33 C30 C31 C32 -178.0(5) . .
O9 C27 C32 C31 178.9(5) . .
C28 C27 C32 C31 0.0(8) . .
C30 C31 C32 C27 0.2(8) . .
C31 C30 C33 O8 -3.1(9) . .
C29 C30 C33 O8 178.8(6) . .
C31 C30 C33 O7 170.6(4) . .
C29 C30 C33 O7 -7.6(7) . .
C39 C34 C35 C36 -0.2(10) . .
C40 C34 C35 C36 179.8(6) . .
C34 C35 C36 C37 -4.6(10) . .
C35 C36 C37 C38 10.2(9) . .
C35 C36 C37 O12 176.0(6) . .
C36 C37 C38 C39 -10.9(8) . .
O12 C37 C38 C39 -177.5(5) . .
C35 C34 C39 C38 -0.6(10) . .
C40 C34 C39 C38 179.5(6) . .
C37 C38 C39 C34 6.3(9) . .
C39 C34 C40 O11 23.4(10) . .
C35 C34 C40 O11 -156.6(6) . .
C39 C34 C40 O10 -161.5(7) . .
C35 C34 C40 O10 18.5(10) . .
O12 C41 C42 C47 -91.5(5) . .
O12 C41 C42 C43 88.4(5) . .
C47 C42 C43 C44 -2.4(7) . .
C41 C42 C43 C44 177.7(4) . .
C47 C42 C43 C49 176.2(5) . .
C41 C42 C43 C49 -3.7(7) . .
C42 C43 C44 C45 3.1(7) . .
C49 C43 C44 C45 -175.7(4) . .
C42 C43 C44 C51 -176.6(4) . .
C49 C43 C44 C51 4.6(7) . .
C43 C44 C45 C46 -1.3(7) . .
C51 C44 C45 C46 178.5(4) . .
C43 C44 C45 C50 175.9(5) . .
C51 C44 C45 C50 -4.4(7) . .
C44 C45 C46 C47 -1.3(7) . .
C50 C45 C46 C47 -178.7(5) . .
C44 C45 C46 C59 169.4(4) . .
C50 C45 C46 C59 -7.9(7) . .
C43 C42 C47 C46 0.0(7) . .
C41 C42 C47 C46 179.8(4) . .
C43 C42 C47 C48 175.8(5) . .
C41 C42 C47 C48 -4.3(8) . .
C45 C46 C47 C42 2.0(7) . .
C59 C46 C47 C42 -169.5(4) . .
C45 C46 C47 C48 -174.3(5) . .
C59 C46 C47 C48 14.2(7) . .
C45 C44 C51 O15 85.3(5) . .
C43 C44 C51 O15 -95.0(5) . .
O15 C52 C53 C54 -178.2(5) . .
C57 C52 C53 C54 0.0(8) . .
C52 C53 C54 C55 0.0(8) . .
C53 C54 C55 C56 0.0(8) . .
C53 C54 C55 C58 175.7(5) . .
C54 C55 C56 C57 0.0(9) . .
C58 C55 C56 C57 -176.0(5) . .
C55 C56 C57 C52 0.0(9) . .
O15 C52 C57 C56 178.4(5) . .
C53 C52 C57 C56 0.0(9) . .
C56 C55 C58 O14 -14.1(9) . .
C54 C55 C58 O14 170.1(6) . .
C56 C55 C58 O13 171.9(5) . .
C54 C55 C58 O13 -3.9(8) . .
C56 C55 C58 Cd3 -30(5) . 1_556
C54 C55 C58 Cd3 154(4) . 1_556
C45 C46 C59 O18 80.1(6) . .
C47 C46 C59 O18 -108.4(5) . .
C65 C60 C61 C62 4.7(10) . .
O18 C60 C61 C62 -178.7(6) . .
C60 C61 C62 C63 -4.2(10) . .
C61 C62 C63 C64 2.8(9) . .
C61 C62 C63 C66 -173.4(6) . .
C62 C63 C64 C65 -2.1(10) . .
C66 C63 C64 C65 174.2(6) . .
O18 C60 C65 C64 179.2(6) . .
C61 C60 C65 C64 -3.9(11) . .
C63 C64 C65 C60 2.9(11) . .
C64 C63 C66 O17 3.5(10) . .
C62 C63 C66 O17 179.9(6) . .
C64 C63 C66 O16 176.0(6) . .
C62 C63 C66 O16 -7.7(8) . .
C64 C63 C66 Cd3 147(6) . 1_546
C62 C63 C66 Cd3 -37(7) . 1_546
O2 C1 O1 Cd1 10.0(6) . 1_545
C2 C1 O1 Cd1 -177.3(4) . 1_545
O1 C1 O2 Cd1 -9.6(6) . 1_545
C2 C1 O2 Cd1 178.1(5) . 1_545
C6 C5 O3 C8 161.7(5) . .
C4 C5 O3 C8 -15.4(8) . .
C9 C8 O3 C5 -174.9(4) . .
O5 C25 O4 Cd1 -4.2(7) . 1_554
C22 C25 O4 Cd1 -175.4(6) . 1_554
O4 C25 O5 Cd1 3.7(7) . 1_554
C22 C25 O5 Cd1 175.1(6) . 1_554
C24 C19 O6 C18 174.2(6) . .
C20 C19 O6 C18 -13.5(9) . .
C11 C18 O6 C19 177.7(5) . .
O8 C33 O7 Cd2 106.6(8) . .
C30 C33 O7 Cd2 -67.8(8) . .
O2W Cd2 O7 C33 138.7(8) . .
O10 Cd2 O7 C33 -157.8(12) . .
O3W Cd2 O7 C33 52.1(8) . .
O1W Cd2 O7 C33 -106.4(8) . .
O7 C33 O8 Cd1 1.6(6) . .
C30 C33 O8 Cd1 174.7(5) . .
O4 Cd1 O8 C33 -146.9(4) 1_556 .
O1 Cd1 O8 C33 71.1(4) 1_565 .
O2 Cd1 O8 C33 125.5(4) 1_565 .
O5 Cd1 O8 C33 -112.5(4) 1_556 .
O1W Cd1 O8 C33 -26.7(4) . .
C1 Cd1 O8 C33 100.4(4) 1_565 .
C25 Cd1 O8 C33 -133.2(4) 1_556 .
C32 C27 O9 C26 -3.0(7) . .
C28 C27 O9 C26 175.9(4) . .
C13 C26 O9 C27 -176.4(4) . .
O11 C40 O10 Cd2 -172.7(6) . .
C34 C40 O10 Cd2 12.4(14) . .
O2W Cd2 O10 C40 154.1(10) . .
O7 Cd2 O10 C40 90.8(15) . .
O3W Cd2 O10 C40 -119.2(9) . .
O1W Cd2 O10 C40 40.6(10) . .
O10 C40 O11 Cd3 6.2(10) . .
C34 C40 O11 Cd3 -178.5(4) . .
O14 Cd3 O11 C40 -96.7(6) 1_554 .
O16 Cd3 O11 C40 80.0(7) 1_564 .
O17 Cd3 O11 C40 36.8(6) 1_564 .
O4W Cd3 O11 C40 -174.8(6) . .
O13 Cd3 O11 C40 -44.1(6) 1_554 .
C66 Cd3 O11 C40 52.3(7) 1_564 .
C58 Cd3 O11 C40 -70.3(6) 1_554 .
C38 C37 O12 C41 169.7(5) . .
C36 C37 O12 C41 3.7(7) . .
C42 C41 O12 C37 172.8(4) . .
O14 C58 O13 Cd3 4.1(6) . 1_556
C55 C58 O13 Cd3 177.9(5) . 1_556
O13 C58 O14 Cd3 -4.9(7) . 1_556
C55 C58 O14 Cd3 -178.2(5) . 1_556
C53 C52 O15 C51 -7.0(8) . .
C57 C52 O15 C51 174.7(5) . .
C44 C51 O15 C52 -175.4(4) . .
O17 C66 O16 Cd3 -5.5(7) . 1_546
C63 C66 O16 Cd3 -177.8(5) . 1_546
O16 C66 O17 Cd3 5.4(6) . 1_546
C63 C66 O17 Cd3 177.3(5) . 1_546
C65 C60 O18 C59 164.4(6) . .
C61 C60 O18 C59 -12.1(9) . .
C46 C59 O18 C60 -168.8(5) . .
O8 Cd1 O1W Cd2 15.8(2) . .
O4 Cd1 O1W Cd2 118.57(17) 1_556 .
O1 Cd1 O1W Cd2 -92.61(17) 1_565 .
O2 Cd1 O1W Cd2 -121.7(2) 1_565 .
O5 Cd1 O1W Cd2 142.10(18) 1_556 .
C1 Cd1 O1W Cd2 -102.98(19) 1_565 .
C25 Cd1 O1W Cd2 131.44(19) 1_556 .
O2W Cd2 O1W Cd1 86.03(19) . .
O10 Cd2 O1W Cd1 -178.81(15) . .
O7 Cd2 O1W Cd1 6.41(13) . .
O3W Cd2 O1W Cd1 -53.8(4) . .

loop_
_platon_squeeze_void_nr
_platon_squeeze_void_average_x
_platon_squeeze_void_average_y
_platon_squeeze_void_average_z
_platon_squeeze_void_volume
_platon_squeeze_void_count_electrons
_platon_squeeze_void_content
1 0.001 -0.064 0.457 1892 120 ' '
